data_2207995
loop_
_publ_author_name
'Wan, Rong'
'Wu, Feng'
'Yin, Jun'
'Wang, Jin-Tang'

_publ_section_title
;
 3-[5-(4-Fluorophenyl)-1,3,4-thiadiazol-2-yl]-2-phenylthiazolidin-4-one
;
_journal_coeditor_code CF6488
_journal_issue 2
_journal_name_full 'Acta Crystallographica Section E'
_journal_page_first o746
_journal_page_last o747
_journal_paper_doi 10.1107/S1600536806002431
_journal_volume 62
_journal_year 2006
_chemical_formula_iupac 'C17 H12 F N3 O S2'
_chemical_formula_moiety 'C17 H12 F N3 O S2'
_chemical_formula_sum 'C17 H12 F N3 O S2'
_chemical_formula_weight 357.42
_chemical_melting_point .513E-305
_chemical_name_systematic
;
3-[5-(4-Fluorophenyl)-1,3,4-thiadiazol-2-yl]-2-phenylthiazolidin-4-one
;
_space_group_IT_number 2
_symmetry_cell_setting triclinic
_symmetry_space_group_name_Hall '-P 1'
_symmetry_space_group_name_H-M 'P -1'
_atom_sites_solution_hydrogens geom
_atom_sites_solution_primary direct
_atom_sites_solution_secondary difmap
_audit_creation_method SHELXL-97
_cell_angle_alpha 97.91(3)
_cell_angle_beta 94.37(3)
_cell_angle_gamma 99.12(3)
_cell_formula_units_Z 2
_cell_length_a 6.4630(13)
_cell_length_b 10.911(2)
_cell_length_c 11.371(2)
_cell_measurement_reflns_used 25
_cell_measurement_temperature 293(2)
_cell_measurement_theta_max 13
_cell_measurement_theta_min 10
_cell_volume 780.2(3)
_computing_cell_refinement 'CAD-4 Software'
_computing_data_collection 'CAD-4 Software (Enraf--Nonius, 1989)'
_computing_data_reduction 'XCAD4 (Harms & Wocadlo, 1995)'
_computing_molecular_graphics 'SHELXTL (Siemens, 1996)'
_computing_publication_material SHELXL97
_computing_structure_refinement 'SHELXL97 (Sheldrick, 1997)'
_computing_structure_solution 'SHELXS97 (Sheldrick, 1997)'
_diffrn_ambient_temperature 293(2)
_diffrn_measured_fraction_theta_full 1.000
_diffrn_measured_fraction_theta_max 1.000
_diffrn_measurement_device_type 'Enraf--Nonius CAD-4'
_diffrn_measurement_method \w/2\q
_diffrn_radiation_monochromator graphite
_diffrn_radiation_source 'fine-focus sealed tube'
_diffrn_radiation_type MoK\a
_diffrn_radiation_wavelength 0.71073
_diffrn_reflns_av_R_equivalents 0.0154
_diffrn_reflns_av_sigmaI/netI 0.0362
_diffrn_reflns_limit_h_max 7
_diffrn_reflns_limit_h_min 0
_diffrn_reflns_limit_k_max 13
_diffrn_reflns_limit_k_min -13
_diffrn_reflns_limit_l_max 13
_diffrn_reflns_limit_l_min -13
_diffrn_reflns_number 3325
_diffrn_reflns_theta_full 25.97
_diffrn_reflns_theta_max 25.97
_diffrn_reflns_theta_min 1.82
_diffrn_standards_decay_% 0
_diffrn_standards_interval_count 200
_diffrn_standards_number 3
_exptl_absorpt_coefficient_mu 0.361
_exptl_absorpt_correction_T_max 0.9312
_exptl_absorpt_correction_T_min 0.8689
_exptl_absorpt_correction_type psi-scan
_exptl_absorpt_process_details '(North <i>et al.</i>,  1968)'
_exptl_crystal_colour colorless
_exptl_crystal_density_diffrn 1.521
_exptl_crystal_density_method 'not measured'
_exptl_crystal_description block
_exptl_crystal_F_000 368
_exptl_crystal_size_max 0.40
_exptl_crystal_size_mid 0.30
_exptl_crystal_size_min 0.20
_refine_diff_density_max 0.367
_refine_diff_density_min -0.595
_refine_ls_extinction_method none
_refine_ls_goodness_of_fit_ref 0.991
_refine_ls_hydrogen_treatment constr
_refine_ls_matrix_type full
_refine_ls_number_parameters 217
_refine_ls_number_reflns 3042
_refine_ls_number_restraints 0
_refine_ls_restrained_S_all 0.991
_refine_ls_R_factor_all 0.0639
_refine_ls_R_factor_gt 0.0467
_refine_ls_shift/su_max 0.000
_refine_ls_shift/su_mean 0.000
_refine_ls_structure_factor_coef Fsqd
_refine_ls_weighting_details 'calc w=1/[\s^2^(Fo^2^)+(0.1P)^2^] where P=(Fo^2^+2Fc^2^)/3'
_refine_ls_weighting_scheme calc
_refine_ls_wR_factor_gt 0.1263
_refine_ls_wR_factor_ref 0.1429
_reflns_number_gt 2379
_reflns_number_total 3042
_reflns_threshold_expression I>2\s(I)
_cod_data_source_file cf6488.cif
_cod_data_source_block I
_cod_depositor_comments
;
The following automatic conversions were performed:
'_symmetry_cell_setting' value 'Triclinic' changed to 'triclinic'
according to '/home/saulius/struct/CIF-dictionaries/cif_core.dic'
dictionary named 'cif_core.dic' version 2.4.1 from 2010-06-29.

Automatic conversion script
Id: cif_fix_enum 1527 2010-12-29 10:47:43Z saulius 

The following automatic conversions were performed:

'_symmetry_cell_setting' value 'Triclinic' changed to 'triclinic'
according to /home/saulius/struct/CIF-dictionaries/cif_core.dic
dictionary named 'cif_core.dic' version 2.4.1 from 2010-06-29.

Automatic conversion script
Id: cif_fix_values 1715 2011-07-08 13:25:40Z adriana 
;
_cod_database_code 2207995
_cod_database_fobs_code 2207995

loop_
_symmetry_equiv_pos_as_xyz
'x, y, z'
'-x, -y, -z'

loop_
_atom_site_label
_atom_site_fract_x
_atom_site_fract_y
_atom_site_fract_z
_atom_site_U_iso_or_equiv
_atom_site_adp_type
_atom_site_calc_flag
_atom_site_refinement_flags
_atom_site_occupancy
_atom_site_type_symbol
S1 0.65853(12) 0.68470(7) 1.06982(6) 0.0434(2) Uani d . 1 S
S2 0.18588(10) 0.95190(6) 0.83849(6) 0.0348(2) Uani d . 1 S
F -0.1368(3) 1.28285(19) 0.42948(16) 0.0601(5) Uani d . 1 F
O 0.1416(3) 0.8111(2) 1.02083(17) 0.0510(5) Uani d . 1 O
N1 0.4508(3) 0.81054(18) 0.93715(18) 0.0315(5) Uani d . 1 N
N2 0.5542(4) 0.9207(2) 0.7836(2) 0.0452(6) Uani d . 1 N
N3 0.4842(4) 0.9964(2) 0.7067(2) 0.0453(6) Uani d . 1 N
C1 0.4056(5) 0.4820(3) 0.6787(3) 0.0531(8) Uani d . 1 C
H1A 0.2747 0.4359 0.6475 0.064 Uiso calc R 1 H
C2 0.5844(5) 0.4540(3) 0.6299(2) 0.0480(7) Uani d . 1 C
H2B 0.5749 0.3906 0.5651 0.058 Uiso calc R 1 H
C3 0.7769(5) 0.5214(3) 0.6786(3) 0.0523(8) Uani d . 1 C
H3B 0.8988 0.5023 0.6473 0.063 Uiso calc R 1 H
C4 0.7913(4) 0.6162(3) 0.7727(3) 0.0444(7) Uani d . 1 C
H4A 0.9228 0.6613 0.8041 0.053 Uiso calc R 1 H
C5 0.6122(4) 0.6458(2) 0.8216(2) 0.0318(5) Uani d . 1 C
C6 0.4187(4) 0.5772(3) 0.7731(3) 0.0472(7) Uani d . 1 C
H6A 0.2966 0.5956 0.8045 0.057 Uiso calc R 1 H
C7 0.6358(4) 0.7475(2) 0.9292(2) 0.0333(6) Uani d . 1 C
H7A 0.7612 0.8100 0.9258 0.040 Uiso calc R 1 H
C8 0.3817(5) 0.6786(3) 1.0845(3) 0.0503(7) Uani d . 1 C
H8A 0.3047 0.5952 1.0538 0.060 Uiso calc R 1 H
H8B 0.3587 0.6986 1.1678 0.060 Uiso calc R 1 H
C9 0.3082(4) 0.7733(3) 1.0143(2) 0.0370(6) Uani d . 1 C
C10 0.4145(4) 0.8900(2) 0.8552(2) 0.0317(5) Uani d . 1 C
C11 0.2976(4) 1.0201(2) 0.7235(2) 0.0327(5) Uani d . 1 C
C12 0.1855(4) 1.0935(2) 0.6490(2) 0.0312(5) Uani d . 1 C
C13 0.2627(4) 1.1211(2) 0.5431(2) 0.0370(6) Uani d . 1 C
H13A 0.3871 1.0955 0.5219 0.044 Uiso calc R 1 H
C14 0.1566(4) 1.1862(3) 0.4688(2) 0.0414(6) Uani d . 1 C
H14A 0.2083 1.2056 0.3982 0.050 Uiso calc R 1 H
C15 -0.0285(4) 1.2215(2) 0.5031(2) 0.0393(6) Uani d . 1 C
C16 -0.1093(4) 1.1956(3) 0.6061(2) 0.0416(6) Uani d . 1 C
H16A -0.2346 1.2207 0.6263 0.050 Uiso calc R 1 H
C17 -0.0018(4) 1.1314(2) 0.6795(2) 0.0373(6) Uani d . 1 C
H17A -0.0547 1.1133 0.7501 0.045 Uiso calc R 1 H

loop_
_atom_site_aniso_label
_atom_site_aniso_U_11
_atom_site_aniso_U_22
_atom_site_aniso_U_33
_atom_site_aniso_U_12
_atom_site_aniso_U_13
_atom_site_aniso_U_23
S1 0.0450(4) 0.0529(4) 0.0362(4) 0.0183(3) -0.0004(3) 0.0114(3)
S2 0.0271(3) 0.0423(4) 0.0409(4) 0.0142(3) 0.0115(3) 0.0134(3)
F 0.0573(12) 0.0765(12) 0.0589(11) 0.0343(10) 0.0029(9) 0.0292(9)
O 0.0382(11) 0.0734(14) 0.0519(12) 0.0222(10) 0.0200(9) 0.0233(10)
N1 0.0274(11) 0.0347(11) 0.0358(11) 0.0099(9) 0.0079(9) 0.0092(9)
N2 0.0289(12) 0.0585(15) 0.0599(15) 0.0187(11) 0.0171(10) 0.0301(12)
N3 0.0300(12) 0.0613(15) 0.0555(14) 0.0163(11) 0.0160(10) 0.0303(12)
C1 0.0403(17) 0.0638(19) 0.0498(17) 0.0139(14) -0.0097(13) -0.0084(15)
C2 0.061(2) 0.0484(16) 0.0388(15) 0.0241(15) 0.0052(14) 0.0046(12)
C3 0.0476(18) 0.0550(18) 0.0617(19) 0.0225(15) 0.0246(15) 0.0080(15)
C4 0.0300(14) 0.0445(15) 0.0609(18) 0.0090(12) 0.0141(13) 0.0073(13)
C5 0.0294(13) 0.0358(13) 0.0353(13) 0.0131(10) 0.0060(10) 0.0127(10)
C6 0.0309(15) 0.0619(18) 0.0474(16) 0.0166(13) -0.0006(12) -0.0037(14)
C7 0.0245(12) 0.0363(13) 0.0413(14) 0.0091(10) 0.0022(10) 0.0099(11)
C8 0.0483(18) 0.0610(19) 0.0491(17) 0.0150(15) 0.0119(14) 0.0239(14)
C9 0.0320(14) 0.0458(15) 0.0331(13) 0.0057(11) 0.0053(11) 0.0064(11)
C10 0.0255(12) 0.0348(13) 0.0363(13) 0.0081(10) 0.0048(10) 0.0068(10)
C11 0.0281(13) 0.0338(12) 0.0386(13) 0.0074(10) 0.0077(10) 0.0086(10)
C12 0.0289(13) 0.0295(12) 0.0359(13) 0.0059(10) 0.0033(10) 0.0065(10)
C13 0.0312(14) 0.0419(14) 0.0406(14) 0.0126(11) 0.0067(11) 0.0061(11)
C14 0.0442(16) 0.0479(15) 0.0363(14) 0.0131(13) 0.0105(12) 0.0120(12)
C15 0.0398(15) 0.0378(14) 0.0411(14) 0.0105(11) -0.0049(11) 0.0098(11)
C16 0.0311(14) 0.0483(15) 0.0493(16) 0.0175(12) 0.0068(12) 0.0071(12)
C17 0.0339(14) 0.0442(14) 0.0384(14) 0.0141(11) 0.0098(11) 0.0098(11)

loop_
_atom_type_symbol
_atom_type_description
_atom_type_scat_dispersion_real
_atom_type_scat_dispersion_imag
_atom_type_scat_source
C C 0.0033 0.0016 'International Tables Vol C Tables 4.2.6.8 and 6.1.1.4'
H H 0.0000 0.0000 'International Tables Vol C Tables 4.2.6.8 and 6.1.1.4'
N N 0.0061 0.0033 'International Tables Vol C Tables 4.2.6.8 and 6.1.1.4'
O O 0.0106 0.0060 'International Tables Vol C Tables 4.2.6.8 and 6.1.1.4'
F F 0.0171 0.0103 'International Tables Vol C Tables 4.2.6.8 and 6.1.1.4'
S S 0.1246 0.1234 'International Tables Vol C Tables 4.2.6.8 and 6.1.1.4'

loop_
_geom_angle_atom_site_label_1
_geom_angle_atom_site_label_2
_geom_angle_atom_site_label_3
_geom_angle
_geom_angle_publ_flag
C8 S1 C7 91.81(12) yes
C10 S2 C11 85.91(12) yes
C9 N1 C10 123.3(2) yes
C9 N1 C7 117.4(2) yes
C10 N1 C7 118.5(2) yes
C10 N2 N3 111.3(2) yes
C11 N3 N2 113.2(2) yes
C6 C1 C2 120.7(3) ?
C6 C1 H1A 119.6 ?
C2 C1 H1A 119.6 ?
C3 C2 C1 118.9(3) ?
C3 C2 H2B 120.6 ?
C1 C2 H2B 120.6 ?
C4 C3 C2 120.8(3) ?
C4 C3 H3B 119.6 ?
C2 C3 H3B 119.6 ?
C3 C4 C5 120.7(3) ?
C3 C4 H4A 119.6 ?
C5 C4 H4A 119.6 ?
C6 C5 C4 118.4(2) ?
C6 C5 C7 122.5(2) ?
C4 C5 C7 119.1(2) ?
C1 C6 C5 120.5(3) ?
C1 C6 H6A 119.8 ?
C5 C6 H6A 119.8 ?
N1 C7 C5 112.8(2) yes
N1 C7 S1 103.89(16) yes
C5 C7 S1 112.24(17) yes
N1 C7 H7A 109.2 ?
C5 C7 H7A 109.2 ?
S1 C7 H7A 109.2 ?
C9 C8 S1 107.2(2) yes
C9 C8 H8A 110.3 ?
S1 C8 H8A 110.3 ?
C9 C8 H8B 110.3 ?
S1 C8 H8B 110.3 ?
H8A C8 H8B 108.5 ?
O C9 N1 123.1(2) yes
O C9 C8 125.4(3) yes
N1 C9 C8 111.5(2) yes
N2 C10 N1 120.6(2) yes
N2 C10 S2 115.50(19) yes
N1 C10 S2 123.92(18) yes
N3 C11 C12 123.3(2) yes
N3 C11 S2 114.04(19) yes
C12 C11 S2 122.63(19) yes
C13 C12 C17 119.1(2) ?
C13 C12 C11 119.4(2) ?
C17 C12 C11 121.4(2) ?
C14 C13 C12 120.8(2) ?
C14 C13 H13A 119.6 ?
C12 C13 H13A 119.6 ?
C15 C14 C13 117.7(2) ?
C15 C14 H14A 121.1 ?
C13 C14 H14A 121.1 ?
F C15 C16 118.7(2) yes
F C15 C14 118.3(2) yes
C16 C15 C14 123.0(3) ?
C15 C16 C17 118.7(3) ?
C15 C16 H16A 120.7 ?
C17 C16 H16A 120.7 ?
C16 C17 C12 120.6(2) ?
C16 C17 H17A 119.7 ?
C12 C17 H17A 119.7 ?

loop_
_geom_bond_atom_site_label_1
_geom_bond_atom_site_label_2
_geom_bond_distance
_geom_bond_publ_flag
S1 C8 1.801(3) yes
S1 C7 1.829(3) yes
S2 C10 1.728(2) yes
S2 C11 1.740(3) yes
F C15 1.361(3) yes
O C9 1.216(3) yes
N1 C9 1.374(3) yes
N1 C10 1.388(3) yes
N1 C7 1.474(3) yes
N2 C10 1.297(3) yes
N2 N3 1.381(3) yes
N3 C11 1.295(3) yes
C1 C6 1.374(4) ?
C1 C2 1.378(4) ?
C1 H1A 0.930 ?
C2 C3 1.374(5) ?
C2 H2B 0.930 ?
C3 C4 1.369(4) ?
C3 H3B 0.930 ?
C4 C5 1.386(3) ?
C4 H4A 0.930 ?
C5 C6 1.383(4) ?
C5 C7 1.515(3) ?
C6 H6A 0.930 ?
C7 H7A 0.980 ?
C8 C9 1.502(4) ?
C8 H8A 0.970 ?
C8 H8B 0.970 ?
C11 C12 1.470(3) ?
C12 C13 1.390(4) ?
C12 C17 1.392(3) ?
C13 C14 1.386(4) ?
C13 H13A 0.930 ?
C14 C15 1.381(4) ?
C14 H14A 0.930 ?
C15 C16 1.364(4) ?
C16 C17 1.377(4) ?
C16 H16A 0.930 ?
C17 H17A 0.930 ?

loop_
_geom_torsion_atom_site_label_1
_geom_torsion_atom_site_label_2
_geom_torsion_atom_site_label_3
_geom_torsion_atom_site_label_4
_geom_torsion
C10 N2 N3 C11 0.3(4)
C6 C1 C2 C3 1.2(5)
C1 C2 C3 C4 -1.1(5)
C2 C3 C4 C5 0.5(5)
C3 C4 C5 C6 0.0(4)
C3 C4 C5 C7 177.3(2)
C2 C1 C6 C5 -0.7(5)
C4 C5 C6 C1 0.1(4)
C7 C5 C6 C1 -177.1(3)
C9 N1 C7 C5 99.9(3)
C10 N1 C7 C5 -71.0(3)
C9 N1 C7 S1 -21.9(3)
C10 N1 C7 S1 167.19(17)
C6 C5 C7 N1 -30.2(3)
C4 C5 C7 N1 152.6(2)
C6 C5 C7 S1 86.7(3)
C4 C5 C7 S1 -90.4(3)
C8 S1 C7 N1 25.54(19)
C8 S1 C7 C5 -96.6(2)
C7 S1 C8 C9 -24.2(2)
C10 N1 C9 O -3.3(4)
C7 N1 C9 O -173.7(2)
C10 N1 C9 C8 174.9(2)
C7 N1 C9 C8 4.5(3)
S1 C8 C9 O -166.1(2)
S1 C8 C9 N1 15.8(3)
N3 N2 C10 N1 177.8(2)
N3 N2 C10 S2 -1.1(3)
C9 N1 C10 N2 -179.1(2)
C7 N1 C10 N2 -8.8(4)
C9 N1 C10 S2 -0.4(3)
C7 N1 C10 S2 169.94(17)
C11 S2 C10 N2 1.1(2)
C11 S2 C10 N1 -177.7(2)
N2 N3 C11 C12 -177.0(2)
N2 N3 C11 S2 0.5(3)
C10 S2 C11 N3 -0.9(2)
C10 S2 C11 C12 176.6(2)
N3 C11 C12 C13 11.7(4)
S2 C11 C12 C13 -165.56(19)
N3 C11 C12 C17 -171.1(3)
S2 C11 C12 C17 11.6(3)
C17 C12 C13 C14 0.5(4)
C11 C12 C13 C14 177.7(2)
C12 C13 C14 C15 -0.6(4)
C13 C14 C15 F -178.4(2)
C13 C14 C15 C16 0.3(4)
F C15 C16 C17 178.8(2)
C14 C15 C16 C17 0.1(4)
C15 C16 C17 C12 -0.2(4)
C13 C12 C17 C16 -0.1(4)
C11 C12 C17 C16 -177.2(2)
